data_7718736
loop_
_publ_author_name
'Xue, Jin-Bian'
'Wang, Jia-Ni'
'Chen, Ke-Cheng'
'Cheng, Qian'
'Zhang, Jia-Ying'
'Xiao, Xu-Qiong'

_publ_section_title
;
 A comparative study on <i>nido</i>- and <i>closo</i>-carborane supported
 zinc-salen catalysts for the ROCOP of epoxides and anhydrides.
;
_journal_issue 21
_journal_name_full 'Dalton transactions (Cambridge, England : 2003)'
_journal_page_first 8400
_journal_page_last 8404
_journal_paper_doi 10.1039/d5dt00946d
_journal_volume 54
_journal_year 2025
_chemical_formula_moiety 'C32 H48 B18 N4 O8 Zn3, 4(C4 H8 O), 2(H2 O), 0.5[], 0.5[]'
_chemical_formula_sum 'C48 H84 B18 N4 O14 Zn3'
_chemical_formula_weight 1331.88
_space_group_crystal_system monoclinic
_space_group_IT_number 15
_space_group_name_Hall '-C 2yc'
_space_group_name_H-M_alt 'C 1 2/c 1'
_atom_sites_solution_hydrogens mixed
_atom_sites_solution_primary dual
_audit_update_record
;
2025-04-17 deposited with the CCDC.	2025-05-06 downloaded from the CCDC.
;
_cell_angle_alpha 90
_cell_angle_beta 128.651(2)
_cell_angle_gamma 90
_cell_formula_units_Z 4
_cell_length_a 31.280(3)
_cell_length_b 13.2146(11)
_cell_length_c 22.686(4)
_cell_measurement_reflns_used 3384
_cell_measurement_temperature 106.55
_cell_measurement_theta_max 23.77
_cell_measurement_theta_min 2.36
_cell_volume 7323.4(16)
_computing_cell_refinement 'SAINT v8.37A (Bruker, 2015)'
_computing_data_reduction 'SAINT v8.37A (Bruker, 2015)'
_computing_molecular_graphics 'Olex2 1.5 (Dolomanov et al., 2009)'
_computing_publication_material 'Olex2 1.5 (Dolomanov et al., 2009)'
_computing_structure_refinement 'XL  (Sheldrick, 2008)'
_computing_structure_solution 'XT  (Sheldrick, 2015)'
_diffrn_ambient_temperature 106.55
_diffrn_detector 'Bruker APEX2 area detector'
_diffrn_detector_area_resol_mean 7.9
_diffrn_detector_type 'CCD area detector'
_diffrn_measured_fraction_theta_full 1.000
_diffrn_measured_fraction_theta_max 0.993
_diffrn_measurement_device 'three-circle diffractometer'
_diffrn_measurement_device_type 'Bruker APEX-II CCD'
_diffrn_measurement_method '\w and \f scans'
_diffrn_radiation_monochromator 'mirror optics'
_diffrn_radiation_probe x-ray
_diffrn_radiation_type MoK\a
_diffrn_radiation_wavelength 0.71073
_diffrn_reflns_av_R_equivalents 0.0810
_diffrn_reflns_av_unetI/netI 0.0950
_diffrn_reflns_Laue_measured_fraction_full 1.000
_diffrn_reflns_Laue_measured_fraction_max 0.993
_diffrn_reflns_limit_h_max 33
_diffrn_reflns_limit_h_min -41
_diffrn_reflns_limit_k_max 17
_diffrn_reflns_limit_k_min -17
_diffrn_reflns_limit_l_max 30
_diffrn_reflns_limit_l_min -28
_diffrn_reflns_number 29602
_diffrn_reflns_point_group_measured_fraction_full 1.000
_diffrn_reflns_point_group_measured_fraction_max 0.993
_diffrn_reflns_theta_full 25.242
_diffrn_reflns_theta_max 28.332
_diffrn_reflns_theta_min 1.667
_diffrn_source 'microfocus sealed X-ray tube'
_diffrn_source_type 'Incoatec I\ms'
_diffrn_standards_number 0
_exptl_absorpt_coefficient_mu 1.029
_exptl_absorpt_correction_T_max 1.0000
_exptl_absorpt_correction_T_min 0.8710
_exptl_absorpt_correction_type none
_exptl_absorpt_process_details
;
SADABS-2016/2 (Bruker,2016/2) was used for absorption correction.
wR2(int) was 0.0642 before and 0.0556 after correction.
The Ratio of minimum to maximum transmission is 0.8710.
The \l/2 correction factor is 0.00150.
;
_exptl_crystal_colour 'light yellow'
_exptl_crystal_colour_modifier light
_exptl_crystal_colour_primary yellow
_exptl_crystal_density_diffrn 1.208
_exptl_crystal_description block
_exptl_crystal_F_000 2768
_exptl_crystal_size_max 0.15
_exptl_crystal_size_mid 0.15
_exptl_crystal_size_min 0.14
_refine_diff_density_max 0.617
_refine_diff_density_min -0.556
_refine_diff_density_rms 0.090
_refine_ls_extinction_method none
_refine_ls_goodness_of_fit_ref 1.007
_refine_ls_hydrogen_treatment mixed
_refine_ls_matrix_type full
_refine_ls_number_parameters 422
_refine_ls_number_reflns 9077
_refine_ls_number_restraints 475
_refine_ls_restrained_S_all 0.985
_refine_ls_R_factor_all 0.0974
_refine_ls_R_factor_gt 0.0501
_refine_ls_shift/su_max 0.002
_refine_ls_shift/su_mean 0.000
_refine_ls_structure_factor_coef Fsqd
_refine_ls_weighting_details 'w=1/[\s^2^(Fo^2^)+(0.0544P)^2^] where P=(Fo^2^+2Fc^2^)/3'
_refine_ls_weighting_scheme calc
_refine_ls_wR_factor_gt 0.1088
_refine_ls_wR_factor_ref 0.1264
_reflns_Friedel_coverage 0.000
_reflns_number_gt 5741
_reflns_number_total 9077
_reflns_threshold_expression 'I > 2\s(I)'
_cod_data_source_file d5dt00946d2.cif
_cod_data_source_block complex2a
_cod_depositor_comments 'Adding full bibliography for 7718736--7718738.cif.'
_cod_original_cell_volume 7323.3(14)
_cod_original_sg_symbol_H-M C2/c
_cod_database_code 7718736
_shelx_shelxl_version_number 2018/3
_shelx_space_group_comment
;
The symmetry employed for this shelxl refinement is uniquely defined
by the following loop, which should always be used as a source of
symmetry information in preference to the above space-group names.
They are only intended as comments.
;
_shelx_estimated_absorpt_t_max 0.869
_shelx_estimated_absorpt_t_min 0.861
_olex2_refinement_description
;
1. Fixed Uiso
 At 1.2 times of:
  All B(H) groups, All C(H) groups, All C(H,H) groups, All C(H,H,H,H) groups
 At 1.5 times of:
  All O(H,H) groups
2. Restrained distances
 B9-H7B
 1.2 with sigma of 0.02
 B7-H7B
 1.2 with sigma of 0.02
 C18-C19 \\sim C18-C19A
 with sigma of 0.02
 C19-C20 \\sim C19A-C20
 with sigma of 0.02
 C22-C23 \\sim C22-C23A
 with sigma of 0.02
 C23-C24 \\sim C23A-C24
 with sigma of 0.02
3. Rigid body (RIGU) restrains
 All non-hydrogen atoms
 with sigma for 1-2 distances of 0.004 and sigma for 1-3 distances of 0.004
 All non-hydrogen atoms
 with sigma for 1-2 distances of 0.004 and sigma for 1-3 distances of 0.004
4. Others
 Sof(H18C)=Sof(H18D)=Sof(C19A)=Sof(H19C)=Sof(H19D)=1-FVAR(1)
 Sof(H18A)=Sof(H18B)=Sof(C19)=Sof(H19A)=Sof(H19B)=FVAR(1)
 Sof(H22C)=Sof(H22D)=Sof(H24C)=Sof(H24D)=Sof(C23A)=Sof(H23C)=Sof(H23D)=1-FVAR(2)
 Sof(H22A)=Sof(H22B)=Sof(C23)=Sof(H23A)=Sof(H23B)=Sof(H24A)=Sof(H24B)=FVAR(2)
5.a Free rotating group:
 O8(H8B,H8C)
5.b Rotating group:
 O3(H3A,H3B), O4(H4A,H4B)
5.c Secondary CH2 refined with riding coordinates:
 C17(H17A,H17B), C18(H18A,H18B), C18(H18C,H18D), C19(H19A,H19B), C19A(H19C,
 H19D), C20(H20A,H20B), C21(H21A,H21B), C22(H22A,H22B), C22(H22C,H22D),
 C23(H23A,H23B), C24(H24A,H24B), C24(H24C,H24D), C23A(H23C,H23D)
5.d Aromatic/amide H refined with riding coordinates:
 C3(H3), C5(H5), C6(H6), C7(H7), C8(H8), C10(H10), C12(H12), C13(H13),
 C14(H14), C15(H15)
5.e Boron cage BH refined with riding coordinates:
 B1(H1), B2(H2), B3(H3C), B4(H4), B5(H5A), B6(H6A), B7(H7A), B8(H8A), B9(H9)
;
_platon_squeeze_void_probe_radius 1.20
_olex2_submission_special_instructions 'No special instructions were received'

loop_
_space_group_symop_operation_xyz
'x, y, z'
'-x, y, -z+1/2'
'x+1/2, y+1/2, z'
'-x+1/2, y+1/2, -z+1/2'
'-x, -y, -z'
'x, -y, z-1/2'
'-x+1/2, -y+1/2, -z'
'x+1/2, -y+1/2, z-1/2'

loop_
_atom_site_label
_atom_site_type_symbol
_atom_site_fract_x
_atom_site_fract_y
_atom_site_fract_z
_atom_site_U_iso_or_equiv
_atom_site_adp_type
_atom_site_occupancy
_atom_site_site_symmetry_order
_atom_site_calc_flag
_atom_site_refinement_flags_posn
_atom_site_refinement_flags_adp
_atom_site_refinement_flags_occupancy
_atom_site_disorder_assembly
_atom_site_disorder_group
Zn1 Zn 0.54242(2) 0.36404(3) 0.38203(2) 0.01654(10) Uani 1 1 d . . . . .
Zn2 Zn 0.500000 0.51570(4) 0.250000 0.01650(13) Uani 1 2 d S T P . .
O1 O 0.47214(8) 0.40023(15) 0.28225(12) 0.0197(5) Uani 1 1 d . . . . .
O2 O 0.56540(8) 0.49470(15) 0.36686(11) 0.0180(5) Uani 1 1 d . . . . .
O3 O 0.52078(9) 0.40872(16) 0.44662(12) 0.0224(5) Uani 1 1 d . . . . .
H3A H 0.498826 0.462548 0.426109 0.034 Uiso 1 1 d R U . . .
H3B H 0.549796 0.431433 0.491377 0.034 Uiso 1 1 d R U . . .
O4 O 0.53702(10) 0.62140(17) 0.22924(13) 0.0297(6) Uani 1 1 d . . . . .
H4A H 0.524329 0.682684 0.226548 0.045 Uiso 1 1 d R U . . .
H4B H 0.527083 0.611971 0.183518 0.045 Uiso 1 1 d R U . . .
N1 N 0.52389(10) 0.21425(18) 0.35787(14) 0.0179(6) Uani 1 1 d . . . . .
N2 N 0.62101(10) 0.31163(18) 0.44953(14) 0.0174(5) Uani 1 1 d . . . . .
C1 C 0.56942(12) 0.1461(2) 0.40630(18) 0.0190(7) Uani 1 1 d . . . . .
C2 C 0.62633(12) 0.2038(2) 0.46080(17) 0.0191(7) Uani 1 1 d . . . . .
C3 C 0.47541(13) 0.1797(2) 0.30717(17) 0.0204(7) Uani 1 1 d . . . . .
H3 H 0.471152 0.108231 0.302410 0.024 Uiso 1 1 calc R U . . .
C4 C 0.42681(12) 0.2404(2) 0.25675(17) 0.0192(7) Uani 1 1 d . . . . .
C5 C 0.37645(13) 0.1889(3) 0.21614(18) 0.0240(7) Uani 1 1 d . . . . .
H5 H 0.376439 0.117595 0.221469 0.029 Uiso 1 1 calc R U . . .
C6 C 0.32724(13) 0.2389(3) 0.16892(18) 0.0277(8) Uani 1 1 d . . . . .
H6 H 0.293703 0.202732 0.142566 0.033 Uiso 1 1 calc R U . . .
C7 C 0.32729(13) 0.3425(3) 0.16040(18) 0.0241(7) Uani 1 1 d . . . . .
H7 H 0.293530 0.377709 0.127940 0.029 Uiso 1 1 calc R U . . .
C8 C 0.37581(12) 0.3951(3) 0.19850(17) 0.0204(7) Uani 1 1 d . . . . .
H8 H 0.374785 0.466272 0.191638 0.024 Uiso 1 1 calc R U . . .
C25 C 0.42658(12) 0.3468(2) 0.24703(17) 0.0183(7) Uani 1 1 d . . . . .
C10 C 0.66340(12) 0.3686(2) 0.47900(17) 0.0194(6) Uani 1 1 d . . . . .
H10 H 0.698264 0.336730 0.509528 0.023 Uiso 1 1 calc R U . . .
C11 C 0.66213(12) 0.4778(2) 0.46924(17) 0.0188(7) Uani 1 1 d . . . . .
C12 C 0.71303(13) 0.5267(2) 0.51679(19) 0.0265(8) Uani 1 1 d . . . . .
H12 H 0.744990 0.487615 0.551400 0.032 Uiso 1 1 calc R U . . .
C13 C 0.71777(14) 0.6300(3) 0.5145(2) 0.0306(8) Uani 1 1 d . . . . .
H13 H 0.752582 0.661680 0.547267 0.037 Uiso 1 1 calc R U . . .
C14 C 0.67100(14) 0.6875(3) 0.4637(2) 0.0290(8) Uani 1 1 d . . . . .
H14 H 0.673784 0.758987 0.462507 0.035 Uiso 1 1 calc R U . . .
C15 C 0.62074(13) 0.6412(2) 0.41515(18) 0.0219(7) Uani 1 1 d . . . . .
H15 H 0.589339 0.681368 0.380224 0.026 Uiso 1 1 calc R U . . .
C16 C 0.61471(12) 0.5360(2) 0.41598(17) 0.0179(6) Uani 1 1 d . . . . .
B1 B 0.62925(16) 0.0435(3) 0.5409(2) 0.0278(9) Uani 1 1 d . . . . .
H1 H 0.635027 0.011299 0.591085 0.033 Uiso 1 1 calc R U . . .
B2 B 0.61426(16) -0.0348(3) 0.4656(2) 0.0292(9) Uani 1 1 d . . . . .
H2 H 0.609129 -0.118718 0.465589 0.035 Uiso 1 1 calc R U . . .
B3 B 0.56459(15) 0.0471(3) 0.4512(2) 0.0230(8) Uani 1 1 d . . . . .
H3C H 0.526949 0.019931 0.442096 0.028 Uiso 1 1 calc R U . . .
B4 B 0.59681(15) 0.1605(3) 0.5004(2) 0.0213(8) Uani 1 1 d . . . . .
H4 H 0.580083 0.209202 0.522162 0.026 Uiso 1 1 calc R U . . .
B5 B 0.66742(15) 0.1480(3) 0.5488(2) 0.0256(8) Uani 1 1 d . . . . .
H5A H 0.697769 0.186984 0.604162 0.031 Uiso 1 1 calc R U . . .
B6 B 0.67989(16) 0.0291(3) 0.5279(2) 0.0313(9) Uani 1 1 d . . . . .
H6A H 0.719574 -0.010958 0.570302 0.038 Uiso 1 1 calc R U . . .
B7 B 0.57418(16) 0.0352(3) 0.3813(2) 0.0248(8) Uani 1 1 d D . . . .
H7A H 0.547869 0.023565 0.318824 0.030 Uiso 1 1 calc R U . . .
H7B H 0.6112(10) 0.067(3) 0.382(3) 0.14(2) Uiso 1 1 d D . . . .
B8 B 0.67641(15) 0.1358(3) 0.4783(2) 0.0254(8) Uani 1 1 d . . . . .
H8A H 0.700619 0.173729 0.463541 0.030 Uiso 1 1 calc R U . . .
B9 B 0.64710(16) 0.0139(3) 0.4302(2) 0.0277(9) Uani 1 1 d D . . . .
H9 H 0.658448 -0.014008 0.395026 0.033 Uiso 1 1 calc R U . . .
O5 O 0.46664(10) 0.30044(17) 0.48351(14) 0.0310(6) Uani 1 1 d . . . . .
C17 C 0.44815(17) 0.1990(3) 0.4536(3) 0.0438(10) Uani 1 1 d . . . . .
H17A H 0.454127 0.153049 0.492594 0.053 Uiso 1 1 calc R U . . .
H17B H 0.468242 0.172091 0.436371 0.053 Uiso 1 1 calc R U . . .
C18 C 0.38810(19) 0.2080(3) 0.3883(2) 0.0552(12) Uani 1 1 d D . . . .
H18A H 0.379891 0.174639 0.343196 0.066 Uiso 0.590(12) 1 calc R U P A 1
H18B H 0.366419 0.174154 0.400841 0.066 Uiso 0.590(12) 1 calc R U P A 1
H18C H 0.382036 0.225094 0.341141 0.066 Uiso 0.410(12) 1 calc R U P A 2
H18D H 0.368546 0.144297 0.380781 0.066 Uiso 0.410(12) 1 calc R U P A 2
C19 C 0.3738(3) 0.3136(5) 0.3730(4) 0.043(2) Uani 0.590(12) 1 d D . P A 1
H19A H 0.335945 0.325858 0.354389 0.052 Uiso 0.590(12) 1 calc R U P A 1
H19B H 0.378027 0.340854 0.336303 0.052 Uiso 0.590(12) 1 calc R U P A 1
C19A C 0.3702(4) 0.2900(7) 0.4114(6) 0.038(3) Uani 0.410(12) 1 d D . P A 2
H19C H 0.360973 0.264184 0.443145 0.045 Uiso 0.410(12) 1 calc R U P A 2
H19D H 0.337854 0.324811 0.366871 0.045 Uiso 0.410(12) 1 calc R U P A 2
C20 C 0.41799(17) 0.3593(3) 0.4551(3) 0.0484(11) Uani 1 1 d D . . . .
H20A H 0.424051 0.432223 0.452710 0.058 Uiso 1 1 calc R U . A 1
H20B H 0.406716 0.350062 0.486964 0.058 Uiso 1 1 calc R U . A 1
O6 O 0.35193(11) 0.5624(2) 0.32520(16) 0.0534(8) Uani 1 1 d . . . . .
C21 C 0.33227(18) 0.5884(4) 0.3651(3) 0.0574(13) Uani 1 1 d . . . . .
H21A H 0.343210 0.658292 0.384902 0.069 Uiso 1 1 calc R U . . .
H21B H 0.347210 0.541576 0.408023 0.069 Uiso 1 1 calc R U . . .
C22 C 0.2715(2) 0.5798(6) 0.3099(4) 0.099(2) Uani 1 1 d D . . . .
H22A H 0.253644 0.631121 0.319865 0.119 Uiso 0.824(12) 1 calc R U P B 1
H22B H 0.259105 0.511601 0.311334 0.119 Uiso 0.824(12) 1 calc R U P B 1
H22C H 0.254430 0.647012 0.289281 0.119 Uiso 0.176(12) 1 calc R U P B 2
H22D H 0.256714 0.549333 0.333711 0.119 Uiso 0.176(12) 1 calc R U P B 2
C23 C 0.2595(2) 0.5991(8) 0.2348(4) 0.094(3) Uani 0.824(12) 1 d D . P B 1
H23A H 0.224024 0.569272 0.192244 0.113 Uiso 0.824(12) 1 calc R U P B 1
H23B H 0.259563 0.672305 0.225602 0.113 Uiso 0.824(12) 1 calc R U P B 1
C24 C 0.30651(18) 0.5459(4) 0.2471(3) 0.0684(16) Uani 1 1 d D . . . .
H24A H 0.298778 0.472689 0.236306 0.082 Uiso 0.824(12) 1 calc R U P B 1
H24B H 0.314148 0.574420 0.214148 0.082 Uiso 0.824(12) 1 calc R U P B 1
H24C H 0.315170 0.493094 0.225010 0.082 Uiso 0.176(12) 1 calc R U P B 2
H24D H 0.296322 0.609040 0.217541 0.082 Uiso 0.176(12) 1 calc R U P B 2
O8 O 0.45888(10) 0.58155(18) 0.38583(14) 0.0286(6) Uani 1 1 d G . . . .
H8B H 0.472004 0.629465 0.419234 0.043 Uiso 1 1 d G U . . .
H8C H 0.425077 0.574773 0.368327 0.043 Uiso 1 1 d G U . . .
C23A C 0.2614(9) 0.512(2) 0.2488(14) 0.059(8) Uani 0.176(12) 1 d D . P B 2
H23C H 0.265168 0.439448 0.262533 0.071 Uiso 0.176(12) 1 calc R U P B 2
H23D H 0.224835 0.523617 0.199767 0.071 Uiso 0.176(12) 1 calc R U P B 2

loop_
_atom_site_aniso_label
_atom_site_aniso_U_11
_atom_site_aniso_U_22
_atom_site_aniso_U_33
_atom_site_aniso_U_23
_atom_site_aniso_U_13
_atom_site_aniso_U_12
Zn1 0.01466(17) 0.01377(18) 0.02034(19) 0.00188(15) 0.01052(15) 0.00048(15)
Zn2 0.0182(3) 0.0129(3) 0.0191(3) 0.000 0.0120(2) 0.000
O1 0.0157(10) 0.0162(11) 0.0246(12) 0.0041(9) 0.0113(10) -0.0005(9)
O2 0.0143(10) 0.0164(11) 0.0212(11) 0.0000(9) 0.0101(9) -0.0012(9)
O3 0.0219(12) 0.0229(12) 0.0198(11) 0.0011(10) 0.0118(10) 0.0042(10)
O4 0.0464(15) 0.0223(13) 0.0314(13) -0.0058(10) 0.0296(13) -0.0084(11)
N1 0.0182(12) 0.0138(13) 0.0223(13) 0.0034(10) 0.0129(11) 0.0033(11)
N2 0.0165(12) 0.0136(13) 0.0225(14) 0.0025(10) 0.0123(12) 0.0001(10)
C1 0.0145(14) 0.0158(15) 0.0251(16) 0.0033(12) 0.0115(13) 0.0024(12)
C2 0.0183(15) 0.0172(15) 0.0223(16) 0.0040(13) 0.0130(14) 0.0003(12)
C3 0.0221(16) 0.0168(16) 0.0232(16) -0.0003(13) 0.0146(14) 0.0000(13)
C4 0.0151(14) 0.0240(17) 0.0178(15) 0.0017(13) 0.0099(13) -0.0006(13)
C5 0.0204(16) 0.0232(18) 0.0281(18) 0.0006(14) 0.0151(15) -0.0040(14)
C6 0.0167(16) 0.035(2) 0.0259(18) -0.0013(15) 0.0108(15) -0.0052(15)
C7 0.0135(15) 0.037(2) 0.0204(16) 0.0060(14) 0.0098(14) 0.0025(14)
C8 0.0167(15) 0.0245(17) 0.0204(16) 0.0027(13) 0.0118(14) 0.0019(13)
C25 0.0168(15) 0.0232(17) 0.0192(15) -0.0008(12) 0.0132(13) -0.0014(13)
C10 0.0167(15) 0.0207(16) 0.0207(16) 0.0017(13) 0.0117(13) 0.0010(13)
C11 0.0198(15) 0.0152(15) 0.0239(16) -0.0030(12) 0.0148(14) -0.0024(12)
C12 0.0182(16) 0.0222(17) 0.0329(19) 0.0005(14) 0.0129(15) -0.0025(14)
C13 0.0203(16) 0.0235(18) 0.039(2) -0.0091(16) 0.0139(16) -0.0099(14)
C14 0.0353(19) 0.0151(17) 0.038(2) -0.0046(15) 0.0235(17) -0.0046(14)
C15 0.0241(16) 0.0177(16) 0.0257(17) 0.0001(13) 0.0166(15) 0.0023(14)
C16 0.0211(15) 0.0160(15) 0.0225(16) -0.0013(12) 0.0165(14) -0.0016(12)
B1 0.0231(19) 0.025(2) 0.035(2) 0.0123(17) 0.0179(18) 0.0029(16)
B2 0.025(2) 0.019(2) 0.040(2) 0.0071(17) 0.0185(19) 0.0014(16)
B3 0.0229(19) 0.0183(18) 0.032(2) 0.0080(15) 0.0191(17) 0.0006(15)
B4 0.0180(17) 0.0191(18) 0.0230(18) 0.0036(14) 0.0109(16) 0.0015(14)
B5 0.0182(17) 0.026(2) 0.0257(19) 0.0096(16) 0.0105(16) 0.0070(16)
B6 0.0208(19) 0.024(2) 0.041(2) 0.0096(18) 0.0152(18) 0.0067(16)
B7 0.0254(19) 0.0168(18) 0.033(2) 0.0026(15) 0.0182(18) 0.0003(15)
B8 0.0217(18) 0.0195(18) 0.038(2) 0.0077(17) 0.0203(18) 0.0046(16)
B9 0.028(2) 0.020(2) 0.039(2) 0.0037(17) 0.0221(19) 0.0047(17)
O5 0.0385(14) 0.0232(13) 0.0447(15) -0.0023(11) 0.0324(13) -0.0026(11)
C17 0.054(2) 0.0214(19) 0.074(3) -0.0031(19) 0.049(2) -0.0031(18)
C18 0.067(3) 0.048(3) 0.043(3) -0.014(2) 0.031(2) -0.012(2)
C19 0.042(4) 0.035(4) 0.050(5) 0.001(3) 0.028(3) -0.015(3)
C19A 0.035(5) 0.045(6) 0.032(6) 0.010(4) 0.021(4) 0.002(4)
C20 0.044(2) 0.036(2) 0.076(3) -0.015(2) 0.043(2) -0.0066(19)
O6 0.0309(15) 0.086(2) 0.0444(17) -0.0164(16) 0.0243(14) 0.0029(16)
C21 0.049(3) 0.078(3) 0.056(3) -0.023(3) 0.038(2) -0.002(3)
C22 0.049(3) 0.159(6) 0.103(4) -0.074(4) 0.054(3) -0.023(4)
C23 0.036(3) 0.133(9) 0.076(4) -0.058(5) 0.017(3) 0.013(4)
C24 0.038(2) 0.111(4) 0.046(3) -0.023(3) 0.021(2) 0.007(3)
O8 0.0333(13) 0.0279(14) 0.0295(14) 0.0025(10) 0.0220(12) 0.0060(11)
C23A 0.030(9) 0.070(19) 0.057(13) -0.016(12) 0.017(9) 0.012(11)

loop_
_atom_type_symbol
_atom_type_description
_atom_type_scat_dispersion_real
_atom_type_scat_dispersion_imag
_atom_type_scat_source
C C 0.0033 0.0016 'International Tables Vol C Tables 4.2.6.8 and 6.1.1.4'
H H 0.0000 0.0000 'International Tables Vol C Tables 4.2.6.8 and 6.1.1.4'
B B 0.0013 0.0007 'International Tables Vol C Tables 4.2.6.8 and 6.1.1.4'
N N 0.0061 0.0033 'International Tables Vol C Tables 4.2.6.8 and 6.1.1.4'
O O 0.0106 0.0060 'International Tables Vol C Tables 4.2.6.8 and 6.1.1.4'
Zn Zn 0.2839 1.4301 'International Tables Vol C Tables 4.2.6.8 and 6.1.1.4'

loop_
_geom_angle_atom_site_label_1
_geom_angle_atom_site_label_2
_geom_angle_atom_site_label_3
_geom_angle
_geom_angle_site_symmetry_1
_geom_angle_site_symmetry_3
_geom_angle_publ_flag
O1 Zn1 Zn2 41.51(6) . . ?
O1 Zn1 O3 96.92(9) . . ?
O1 Zn1 N1 90.05(9) . . ?
O1 Zn1 N2 153.02(10) . . ?
O2 Zn1 Zn2 42.12(6) . . ?
O2 Zn1 O1 81.72(8) . . ?
O2 Zn1 O3 101.01(9) . . ?
O2 Zn1 N1 150.73(9) . . ?
O2 Zn1 N2 91.62(9) . . ?
O3 Zn1 Zn2 111.62(6) . . ?
N1 Zn1 Zn2 119.03(7) . . ?
N1 Zn1 O3 107.86(10) . . ?
N1 Zn1 N2 83.07(10) . . ?
N2 Zn1 Zn2 121.85(7) . . ?
N2 Zn1 O3 110.03(10) . . ?
Zn1 Zn2 Zn1 100.31(2) . 2_655 ?
O1 Zn2 Zn1 81.27(6) 2_655 . ?
O1 Zn2 Zn1 38.91(6) . . ?
O1 Zn2 Zn1 81.27(6) . 2_655 ?
O1 Zn2 Zn1 38.90(6) 2_655 2_655 ?
O1 Zn2 O1 86.93(12) . 2_655 ?
O1 Zn2 O2 75.90(8) 2_655 2_655 ?
O1 Zn2 O2 93.10(8) . 2_655 ?
O1 Zn2 O2 75.90(8) . . ?
O1 Zn2 O2 93.10(8) 2_655 . ?
O2 Zn2 Zn1 38.71(5) 2_655 2_655 ?
O2 Zn2 Zn1 127.81(6) . 2_655 ?
O2 Zn2 Zn1 38.70(5) . . ?
O2 Zn2 Zn1 127.81(6) 2_655 . ?
O2 Zn2 O2 164.99(11) 2_655 . ?
O4 Zn2 Zn1 133.99(7) 2_655 2_655 ?
O4 Zn2 Zn1 100.34(6) 2_655 . ?
O4 Zn2 Zn1 133.99(7) . . ?
O4 Zn2 Zn1 100.33(6) . 2_655 ?
O4 Zn2 O1 89.90(9) 2_655 . ?
O4 Zn2 O1 89.90(9) . 2_655 ?
O4 Zn2 O1 172.67(9) 2_655 2_655 ?
O4 Zn2 O1 172.67(9) . . ?
O4 Zn2 O2 97.69(9) 2_655 2_655 ?
O4 Zn2 O2 92.54(9) 2_655 . ?
O4 Zn2 O2 92.54(9) . 2_655 ?
O4 Zn2 O2 97.69(9) . . ?
O4 Zn2 O4 94.00(13) 2_655 . ?
Zn1 O1 Zn2 99.59(9) . . ?
C25 O1 Zn1 124.55(19) . . ?
C25 O1 Zn2 134.61(19) . . ?
Zn1 O2 Zn2 99.18(9) . . ?
C16 O2 Zn1 124.65(19) . . ?
C16 O2 Zn2 134.43(19) . . ?
Zn1 O3 H3A 110.3 . . ?
Zn1 O3 H3B 110.8 . . ?
H3A O3 H3B 103.3 . . ?
Zn2 O4 H4A 110.2 . . ?
Zn2 O4 H4B 109.7 . . ?
H4A O4 H4B 103.5 . . ?
C1 N1 Zn1 114.87(19) . . ?
C3 N1 Zn1 124.3(2) . . ?
C3 N1 C1 120.7(3) . . ?
C2 N2 Zn1 114.88(19) . . ?
C10 N2 Zn1 123.9(2) . . ?
C10 N2 C2 121.2(3) . . ?
N1 C1 C2 112.6(2) . . ?
N1 C1 B3 120.9(2) . . ?
N1 C1 B4 111.1(2) . . ?
N1 C1 B7 124.3(3) . . ?
C2 C1 B3 111.9(2) . . ?
C2 C1 B4 62.7(2) . . ?
C2 C1 B7 113.9(2) . . ?
B3 C1 B4 61.0(2) . . ?
B7 C1 B3 65.1(2) . . ?
B7 C1 B4 116.5(3) . . ?
N2 C2 C1 112.8(2) . . ?
N2 C2 B4 112.2(2) . . ?
N2 C2 B5 123.3(3) . . ?
N2 C2 B8 125.3(3) . . ?
C1 C2 B4 63.0(2) . . ?
C1 C2 B5 111.0(2) . . ?
C1 C2 B8 111.4(3) . . ?
B5 C2 B4 60.9(2) . . ?
B8 C2 B4 115.7(2) . . ?
B8 C2 B5 64.7(2) . . ?
N1 C3 H3 117.3 . . ?
N1 C3 C4 125.4(3) . . ?
C4 C3 H3 117.3 . . ?
C5 C4 C3 116.3(3) . . ?
C5 C4 C25 118.8(3) . . ?
C25 C4 C3 124.9(3) . . ?
C4 C5 H5 119.1 . . ?
C6 C5 C4 121.9(3) . . ?
C6 C5 H5 119.1 . . ?
C5 C6 H6 120.5 . . ?
C5 C6 C7 119.0(3) . . ?
C7 C6 H6 120.5 . . ?
C6 C7 H7 119.7 . . ?
C8 C7 C6 120.6(3) . . ?
C8 C7 H7 119.7 . . ?
C7 C8 H8 119.1 . . ?
C7 C8 C25 121.9(3) . . ?
C25 C8 H8 119.1 . . ?
O1 C25 C4 122.4(3) . . ?
O1 C25 C8 119.9(3) . . ?
C8 C25 C4 117.8(3) . . ?
N2 C10 H10 117.4 . . ?
N2 C10 C11 125.3(3) . . ?
C11 C10 H10 117.4 . . ?
C12 C11 C10 115.4(3) . . ?
C12 C11 C16 119.0(3) . . ?
C16 C11 C10 125.6(3) . . ?
C11 C12 H12 119.2 . . ?
C13 C12 C11 121.6(3) . . ?
C13 C12 H12 119.2 . . ?
C12 C13 H13 120.3 . . ?
C12 C13 C14 119.3(3) . . ?
C14 C13 H13 120.3 . . ?
C13 C14 H14 119.9 . . ?
C15 C14 C13 120.2(3) . . ?
C15 C14 H14 119.9 . . ?
C14 C15 H15 119.2 . . ?
C14 C15 C16 121.7(3) . . ?
C16 C15 H15 119.2 . . ?
O2 C16 C11 122.6(3) . . ?
O2 C16 C15 119.3(3) . . ?
C15 C16 C11 118.1(3) . . ?
B2 B1 H1 122.0 . . ?
B2 B1 B6 60.9(2) . . ?
B3 B1 H1 121.7 . . ?
B3 B1 B2 59.1(2) . . ?
B3 B1 B4 60.0(2) . . ?
B3 B1 B5 108.3(3) . . ?
B3 B1 B6 108.0(3) . . ?
B4 B1 H1 122.6 . . ?
B4 B1 B2 106.8(3) . . ?
B4 B1 B5 59.8(2) . . ?
B4 B1 B6 106.8(3) . . ?
B5 B1 H1 121.7 . . ?
B5 B1 B2 108.0(3) . . ?
B5 B1 B6 59.2(2) . . ?
B6 B1 H1 121.9 . . ?
B1 B2 H2 121.7 . . ?
B1 B2 B6 59.6(2) . . ?
B3 B2 B1 59.6(2) . . ?
B3 B2 H2 120.2 . . ?
B3 B2 B6 107.3(3) . . ?
B3 B2 B7 61.6(2) . . ?
B3 B2 B9 112.8(3) . . ?
B6 B2 H2 123.5 . . ?
B7 B2 B1 108.5(3) . . ?
B7 B2 H2 121.0 . . ?
B7 B2 B6 107.0(3) . . ?
B7 B2 B9 62.4(2) . . ?
B9 B2 B1 109.9(3) . . ?
B9 B2 H2 118.8 . . ?
B9 B2 B6 59.4(2) . . ?
C1 B3 B1 104.1(3) . . ?
C1 B3 B2 100.7(3) . . ?
C1 B3 H3C 127.3 . . ?
C1 B3 B4 60.1(2) . . ?
C1 B3 B7 54.49(19) . . ?
B1 B3 H3C 121.5 . . ?
B1 B3 B4 60.0(2) . . ?
B1 B3 B7 108.3(3) . . ?
B2 B3 B1 61.4(2) . . ?
B2 B3 H3C 123.0 . . ?
B2 B3 B4 108.6(3) . . ?
B2 B3 B7 59.5(2) . . ?
B4 B3 H3C 120.6 . . ?
B4 B3 B7 106.8(3) . . ?
B7 B3 H3C 123.0 . . ?
C1 B4 B1 103.0(3) . . ?
C1 B4 B3 58.8(2) . . ?
C1 B4 H4 126.5 . . ?
C1 B4 B5 102.7(3) . . ?
C2 B4 C1 54.33(18) . . ?
C2 B4 B1 103.9(3) . . ?
C2 B4 B3 103.4(3) . . ?
C2 B4 H4 125.7 . . ?
C2 B4 B5 59.2(2) . . ?
B1 B4 H4 123.4 . . ?
B3 B4 B1 59.9(2) . . ?
B3 B4 H4 121.9 . . ?
B5 B4 B1 60.1(2) . . ?
B5 B4 B3 108.4(3) . . ?
B5 B4 H4 122.0 . . ?
C2 B5 B1 104.5(3) . . ?
C2 B5 B4 59.9(2) . . ?
C2 B5 H5A 126.7 . . ?
C2 B5 B6 101.6(3) . . ?
C2 B5 B8 54.96(19) . . ?
B1 B5 H5A 121.4 . . ?
B1 B5 B8 108.2(3) . . ?
B4 B5 B1 60.1(2) . . ?
B4 B5 H5A 120.8 . . ?
B4 B5 B8 106.7(3) . . ?
B6 B5 B1 61.3(2) . . ?
B6 B5 B4 108.7(3) . . ?
B6 B5 H5A 122.6 . . ?
B6 B5 B8 59.6(2) . . ?
B8 B5 H5A 123.1 . . ?
B1 B6 B2 59.5(2) . . ?
B1 B6 H6A 121.9 . . ?
B2 B6 H6A 123.8 . . ?
B5 B6 B1 59.5(2) . . ?
B5 B6 B2 107.0(3) . . ?
B5 B6 H6A 120.3 . . ?
B5 B6 B8 61.4(2) . . ?
B5 B6 B9 112.6(3) . . ?
B8 B6 B1 108.1(3) . . ?
B8 B6 B2 106.6(3) . . ?
B8 B6 H6A 121.2 . . ?
B8 B6 B9 62.5(2) . . ?
B9 B6 B1 109.6(3) . . ?
B9 B6 B2 59.1(2) . . ?
B9 B6 H6A 119.0 . . ?
C1 B7 B2 104.8(3) . . ?
C1 B7 B3 60.4(2) . . ?
C1 B7 H7A 114.4 . . ?
C1 B7 H7B 89(3) . . ?
C1 B7 B9 106.3(3) . . ?
B2 B7 B3 59.0(2) . . ?
B2 B7 H7A 140.0 . . ?
B2 B7 H7B 98.2(12) . . ?
B2 B7 B9 59.2(2) . . ?
B3 B7 H7A 137.3 . . ?
B3 B7 H7B 130(3) . . ?
B3 B7 B9 108.1(3) . . ?
H7A B7 H7B 89.9 . . ?
B9 B7 H7A 113.5 . . ?
B9 B7 H7B 40.0(10) . . ?
C2 B8 B5 60.3(2) . . ?
C2 B8 B6 105.3(3) . . ?
C2 B8 H8A 114.0 . . ?
C2 B8 B9 107.0(3) . . ?
B5 B8 H8A 137.5 . . ?
B5 B8 B9 108.1(3) . . ?
B6 B8 B5 59.0(2) . . ?
B6 B8 H8A 139.9 . . ?
B6 B8 B9 59.1(2) . . ?
B9 B8 H8A 113.3 . . ?
B2 B9 B6 61.5(2) . . ?
B2 B9 B7 58.4(2) . . ?
B2 B9 H7B 98.9(12) . . ?
B2 B9 B8 105.4(3) . . ?
B2 B9 H9 137.3 . . ?
B6 B9 B7 105.6(3) . . ?
B6 B9 H7B 124(3) . . ?
B6 B9 B8 58.4(2) . . ?
B6 B9 H9 137.1 . . ?
B7 B9 H7B 41.6(10) . . ?
B7 B9 B8 101.3(3) . . ?
B7 B9 H9 116.6 . . ?
H7B B9 H9 93.9 . . ?
B8 B9 H7B 82(3) . . ?
B8 B9 H9 116.7 . . ?
C17 O5 C20 106.6(3) . . ?
O5 C17 H17A 110.5 . . ?
O5 C17 H17B 110.5 . . ?
O5 C17 C18 106.0(3) . . ?
H17A C17 H17B 108.7 . . ?
C18 C17 H17A 110.5 . . ?
C18 C17 H17B 110.5 . . ?
C17 C18 H18A 109.9 . . ?
C17 C18 H18B 109.9 . . ?
C17 C18 H18C 111.1 . . ?
C17 C18 H18D 111.1 . . ?
H18A C18 H18B 108.3 . . ?
H18C C18 H18D 109.1 . . ?
C19 C18 C17 108.9(4) . . ?
C19 C18 H18A 109.9 . . ?
C19 C18 H18B 109.9 . . ?
C19A C18 C17 103.2(5) . . ?
C19A C18 H18C 111.1 . . ?
C19A C18 H18D 111.1 . . ?
C18 C19 H19A 111.8 . . ?
C18 C19 H19B 111.8 . . ?
C18 C19 C20 100.0(5) . . ?
H19A C19 H19B 109.5 . . ?
C20 C19 H19A 111.8 . . ?
C20 C19 H19B 111.8 . . ?
C18 C19A H19C 110.9 . . ?
C18 C19A H19D 110.9 . . ?
C18 C19A C20 104.3(6) . . ?
H19C C19A H19D 108.9 . . ?
C20 C19A H19C 110.9 . . ?
C20 C19A H19D 110.9 . . ?
O5 C20 C19 102.7(4) . . ?
O5 C20 C19A 107.7(4) . . ?
O5 C20 H20A 111.2 . . ?
O5 C20 H20B 111.2 . . ?
C19 C20 H20A 111.2 . . ?
C19 C20 H20B 111.2 . . ?
H20A C20 H20B 109.1 . . ?
C21 O6 C24 109.6(3) . . ?
O6 C21 H21A 110.5 . . ?
O6 C21 H21B 110.5 . . ?
O6 C21 C22 106.2(4) . . ?
H21A C21 H21B 108.7 . . ?
C22 C21 H21A 110.5 . . ?
C22 C21 H21B 110.5 . . ?
C21 C22 H22A 111.2 . . ?
C21 C22 H22B 111.2 . . ?
C21 C22 H22C 111.0 . . ?
C21 C22 H22D 111.0 . . ?
C21 C22 C23 102.8(4) . . ?
C21 C22 C23A 104.0(9) . . ?
H22A C22 H22B 109.1 . . ?
H22C C22 H22D 109.0 . . ?
C23 C22 H22A 111.2 . . ?
C23 C22 H22B 111.2 . . ?
C23A C22 H22C 111.0 . . ?
C23A C22 H22D 111.0 . . ?
C22 C23 H23A 111.6 . . ?
C22 C23 H23B 111.6 . . ?
H23A C23 H23B 109.4 . . ?
C24 C23 C22 100.8(5) . . ?
C24 C23 H23A 111.6 . . ?
C24 C23 H23B 111.6 . . ?
O6 C24 C23 105.0(4) . . ?
O6 C24 H24A 110.7 . . ?
O6 C24 H24B 110.7 . . ?
O6 C24 H24C 111.0 . . ?
O6 C24 H24D 111.0 . . ?
O6 C24 C23A 103.6(10) . . ?
C23 C24 H24A 110.7 . . ?
C23 C24 H24B 110.7 . . ?
H24A C24 H24B 108.8 . . ?
H24C C24 H24D 109.0 . . ?
C23A C24 H24C 111.0 . . ?
C23A C24 H24D 111.0 . . ?
H8B O8 H8C 104.5 . . ?
C22 C23A H23C 111.7 . . ?
C22 C23A H23D 111.7 . . ?
C24 C23A C22 100.6(11) . . ?
C24 C23A H23C 111.7 . . ?
C24 C23A H23D 111.7 . . ?
H23C C23A H23D 109.4 . . ?

loop_
_geom_bond_atom_site_label_1
_geom_bond_atom_site_label_2
_geom_bond_distance
_geom_bond_site_symmetry_2
_geom_bond_publ_flag
Zn1 Zn2 3.1279(6) . ?
Zn1 O1 1.992(2) . ?
Zn1 O2 1.981(2) . ?
Zn1 O3 2.048(2) . ?
Zn1 N1 2.039(2) . ?
Zn1 N2 2.041(2) . ?
Zn2 O1 2.102(2) 2_655 ?
Zn2 O1 2.102(2) . ?
Zn2 O2 2.125(2) . ?
Zn2 O2 2.125(2) 2_655 ?
Zn2 O4 2.048(2) . ?
Zn2 O4 2.048(2) 2_655 ?
O1 C25 1.321(4) . ?
O2 C16 1.331(3) . ?
O3 H3A 0.8916 . ?
O3 H3B 0.8909 . ?
O4 H4A 0.8870 . ?
O4 H4B 0.8863 . ?
N1 C1 1.446(4) . ?
N1 C3 1.286(4) . ?
N2 C2 1.439(4) . ?
N2 C10 1.290(4) . ?
C1 C2 1.591(4) . ?
C1 B3 1.721(5) . ?
C1 B4 1.745(5) . ?
C1 B7 1.611(5) . ?
C2 B4 1.739(5) . ?
C2 B5 1.725(5) . ?
C2 B8 1.626(5) . ?
C3 H3 0.9500 . ?
C3 C4 1.446(4) . ?
C4 C5 1.407(4) . ?
C4 C25 1.423(4) . ?
C5 H5 0.9500 . ?
C5 C6 1.376(4) . ?
C6 H6 0.9500 . ?
C6 C7 1.383(5) . ?
C7 H7 0.9500 . ?
C7 C8 1.377(4) . ?
C8 H8 0.9500 . ?
C8 C25 1.399(4) . ?
C10 H10 0.9500 . ?
C10 C11 1.457(4) . ?
C11 C12 1.404(4) . ?
C11 C16 1.419(4) . ?
C12 H12 0.9500 . ?
C12 C13 1.377(4) . ?
C13 H13 0.9500 . ?
C13 C14 1.393(5) . ?
C14 H14 0.9500 . ?
C14 C15 1.378(4) . ?
C15 H15 0.9500 . ?
C15 C16 1.404(4) . ?
B1 H1 1.1200 . ?
B1 B2 1.790(6) . ?
B1 B3 1.758(5) . ?
B1 B4 1.760(5) . ?
B1 B5 1.760(5) . ?
B1 B6 1.792(6) . ?
B2 H2 1.1200 . ?
B2 B3 1.749(5) . ?
B2 B6 1.816(6) . ?
B2 B7 1.758(5) . ?
B2 B9 1.774(6) . ?
B3 H3C 1.1200 . ?
B3 B4 1.760(5) . ?
B3 B7 1.795(6) . ?
B4 H4 1.1200 . ?
B4 B5 1.755(5) . ?
B5 H5A 1.1200 . ?
B5 B6 1.755(6) . ?
B5 B8 1.796(6) . ?
B6 H6A 1.1200 . ?
B6 B8 1.764(6) . ?
B6 B9 1.778(6) . ?
B7 H7A 1.1200 . ?
B7 H7B 1.23(2) . ?
B7 B9 1.831(6) . ?
B8 H8A 1.1200 . ?
B8 B9 1.837(6) . ?
B9 H7B 1.19(2) . ?
B9 H9 1.1200 . ?
O5 C17 1.450(4) . ?
O5 C20 1.453(4) . ?
C17 H17A 0.9900 . ?
C17 H17B 0.9900 . ?
C17 C18 1.503(6) . ?
C18 H18A 0.9900 . ?
C18 H18B 0.9900 . ?
C18 H18C 0.9900 . ?
C18 H18D 0.9900 . ?
C18 C19 1.440(8) . ?
C18 C19A 1.458(10) . ?
C19 H19A 0.9900 . ?
C19 H19B 0.9900 . ?
C19 C20 1.590(8) . ?
C19A H19C 0.9900 . ?
C19A H19D 0.9900 . ?
C19A C20 1.484(9) . ?
C20 H20A 0.9900 . ?
C20 H20B 0.9900 . ?
O6 C21 1.418(5) . ?
O6 C24 1.436(5) . ?
C21 H21A 0.9900 . ?
C21 H21B 0.9900 . ?
C21 C22 1.490(6) . ?
C22 H22A 0.9900 . ?
C22 H22B 0.9900 . ?
C22 H22C 0.9900 . ?
C22 H22D 0.9900 . ?
C22 C23 1.520(9) . ?
C22 C23A 1.512(17) . ?
C23 H23A 0.9900 . ?
C23 H23B 0.9900 . ?
C23 C24 1.491(7) . ?
C24 H24A 0.9900 . ?
C24 H24B 0.9900 . ?
C24 H24C 0.9900 . ?
C24 H24D 0.9900 . ?
C24 C23A 1.504(17) . ?
O8 H8B 0.8689 . ?
O8 H8C 0.8712 . ?
C23A H23C 0.9900 . ?
C23A H23D 0.9900 . ?

loop_
_geom_torsion_atom_site_label_1
_geom_torsion_atom_site_label_2
_geom_torsion_atom_site_label_3
_geom_torsion_atom_site_label_4
_geom_torsion
_geom_torsion_site_symmetry_1
_geom_torsion_site_symmetry_2
_geom_torsion_site_symmetry_3
_geom_torsion_site_symmetry_4
_geom_torsion_publ_flag
Zn1 O1 C25 C4 -28.4(4) . . . . ?
Zn1 O1 C25 C8 151.2(2) . . . . ?
Zn1 O2 C16 C11 25.2(4) . . . . ?
Zn1 O2 C16 C15 -155.5(2) . . . . ?
Zn1 N1 C1 C2 -8.3(3) . . . . ?
Zn1 N1 C1 B3 127.8(2) . . . . ?
Zn1 N1 C1 B4 59.8(3) . . . . ?
Zn1 N1 C1 B7 -152.9(2) . . . . ?
Zn1 N1 C3 C4 3.2(5) . . . . ?
Zn1 N2 C2 C1 10.4(3) . . . . ?
Zn1 N2 C2 B4 -58.5(3) . . . . ?
Zn1 N2 C2 B5 -127.3(3) . . . . ?
Zn1 N2 C2 B8 151.9(3) . . . . ?
Zn1 N2 C10 C11 0.2(4) . . . . ?
Zn2 O1 C25 C4 136.0(3) . . . . ?
Zn2 O1 C25 C8 -44.4(4) . . . . ?
Zn2 O2 C16 C11 -136.4(3) . . . . ?
Zn2 O2 C16 C15 42.9(4) . . . . ?
N1 C1 C2 N2 -1.4(4) . . . . ?
N1 C1 C2 B4 102.9(3) . . . . ?
N1 C1 C2 B5 141.7(3) . . . . ?
N1 C1 C2 B8 -148.3(3) . . . . ?
N1 C1 B3 B1 -141.0(3) . . . . ?
N1 C1 B3 B2 156.1(3) . . . . ?
N1 C1 B3 B4 -98.5(3) . . . . ?
N1 C1 B3 B7 116.4(3) . . . . ?
N1 C1 B4 C2 -105.4(3) . . . . ?
N1 C1 B4 B1 156.8(2) . . . . ?
N1 C1 B4 B3 114.6(3) . . . . ?
N1 C1 B4 B5 -141.4(3) . . . . ?
N1 C1 B7 B2 -151.9(3) . . . . ?
N1 C1 B7 B3 -111.7(3) . . . . ?
N1 C1 B7 B9 146.4(3) . . . . ?
N1 C3 C4 C5 -167.6(3) . . . . ?
N1 C3 C4 C25 11.0(5) . . . . ?
N2 C2 B4 C1 105.2(3) . . . . ?
N2 C2 B4 B1 -158.6(3) . . . . ?
N2 C2 B4 B3 139.6(3) . . . . ?
N2 C2 B4 B5 -116.8(3) . . . . ?
N2 C2 B5 B1 140.7(3) . . . . ?
N2 C2 B5 B4 98.8(3) . . . . ?
N2 C2 B5 B6 -156.2(3) . . . . ?
N2 C2 B5 B8 -117.0(3) . . . . ?
N2 C2 B8 B5 114.2(3) . . . . ?
N2 C2 B8 B6 153.8(3) . . . . ?
N2 C2 B8 B9 -144.4(3) . . . . ?
N2 C10 C11 C12 169.2(3) . . . . ?
N2 C10 C11 C16 -11.8(5) . . . . ?
C1 N1 C3 C4 178.7(3) . . . . ?
C1 C2 B4 B1 96.2(3) . . . . ?
C1 C2 B4 B3 34.4(2) . . . . ?
C1 C2 B4 B5 138.0(3) . . . . ?
C1 C2 B5 B1 2.3(3) . . . . ?
C1 C2 B5 B4 -39.7(3) . . . . ?
C1 C2 B5 B6 65.3(3) . . . . ?
C1 C2 B5 B8 104.5(3) . . . . ?
C1 C2 B8 B5 -103.9(3) . . . . ?
C1 C2 B8 B6 -64.2(3) . . . . ?
C1 C2 B8 B9 -2.4(4) . . . . ?
C1 B3 B4 C2 -32.4(2) . . . . ?
C1 B3 B4 B1 -130.9(3) . . . . ?
C1 B3 B4 B5 -94.0(3) . . . . ?
C1 B3 B7 B2 133.2(3) . . . . ?
C1 B3 B7 B9 98.8(3) . . . . ?
C1 B4 B5 C2 33.9(2) . . . . ?
C1 B4 B5 B1 -97.8(3) . . . . ?
C1 B4 B5 B6 -59.0(3) . . . . ?
C1 B4 B5 B8 3.9(3) . . . . ?
C1 B7 B9 B2 97.8(3) . . . . ?
C1 B7 B9 B6 56.7(3) . . . . ?
C1 B7 B9 B8 -3.3(3) . . . . ?
C2 N2 C10 C11 178.3(3) . . . . ?
C2 C1 B3 B1 -4.5(3) . . . . ?
C2 C1 B3 B2 -67.4(3) . . . . ?
C2 C1 B3 B4 37.9(3) . . . . ?
C2 C1 B3 B7 -107.1(3) . . . . ?
C2 C1 B4 B1 -97.9(3) . . . . ?
C2 C1 B4 B3 -140.0(3) . . . . ?
C2 C1 B4 B5 -36.1(2) . . . . ?
C2 C1 B7 B2 63.9(3) . . . . ?
C2 C1 B7 B3 104.2(3) . . . . ?
C2 C1 B7 B9 2.2(4) . . . . ?
C2 B4 B5 B1 -131.7(3) . . . . ?
C2 B4 B5 B6 -92.8(3) . . . . ?
C2 B4 B5 B8 -30.0(2) . . . . ?
C2 B5 B6 B1 -100.3(3) . . . . ?
C2 B5 B6 B2 -63.1(3) . . . . ?
C2 B5 B6 B8 36.9(2) . . . . ?
C2 B5 B6 B9 -0.1(4) . . . . ?
C2 B5 B8 B6 -134.1(3) . . . . ?
C2 B5 B8 B9 -99.7(3) . . . . ?
C2 B8 B9 B2 -56.6(3) . . . . ?
C2 B8 B9 B6 -98.0(3) . . . . ?
C2 B8 B9 B7 3.4(3) . . . . ?
C3 N1 C1 C2 175.7(3) . . . . ?
C3 N1 C1 B3 -48.1(4) . . . . ?
C3 N1 C1 B4 -116.1(3) . . . . ?
C3 N1 C1 B7 31.2(5) . . . . ?
C3 C4 C5 C6 177.1(3) . . . . ?
C3 C4 C25 O1 2.5(5) . . . . ?
C3 C4 C25 C8 -177.1(3) . . . . ?
C4 C5 C6 C7 0.9(5) . . . . ?
C5 C4 C25 O1 -178.9(3) . . . . ?
C5 C4 C25 C8 1.4(4) . . . . ?
C5 C6 C7 C8 0.0(5) . . . . ?
C6 C7 C8 C25 -0.1(5) . . . . ?
C7 C8 C25 O1 179.8(3) . . . . ?
C7 C8 C25 C4 -0.6(5) . . . . ?
C25 C4 C5 C6 -1.6(5) . . . . ?
C10 N2 C2 C1 -167.9(3) . . . . ?
C10 N2 C2 B4 123.2(3) . . . . ?
C10 N2 C2 B5 54.4(4) . . . . ?
C10 N2 C2 B8 -26.4(5) . . . . ?
C10 C11 C12 C13 -179.0(3) . . . . ?
C10 C11 C16 O2 -1.8(5) . . . . ?
C10 C11 C16 C15 178.9(3) . . . . ?
C11 C12 C13 C14 -0.2(6) . . . . ?
C12 C11 C16 O2 177.1(3) . . . . ?
C12 C11 C16 C15 -2.2(5) . . . . ?
C12 C13 C14 C15 -1.4(5) . . . . ?
C13 C14 C15 C16 1.1(5) . . . . ?
C14 C15 C16 O2 -178.7(3) . . . . ?
C14 C15 C16 C11 0.7(5) . . . . ?
C16 C11 C12 C13 2.0(5) . . . . ?
B1 B2 B3 C1 100.3(3) . . . . ?
B1 B2 B3 B4 38.4(3) . . . . ?
B1 B2 B3 B7 137.4(3) . . . . ?
B1 B2 B6 B5 -37.1(3) . . . . ?
B1 B2 B6 B8 -101.6(3) . . . . ?
B1 B2 B6 B9 -143.8(3) . . . . ?
B1 B2 B7 C1 3.0(3) . . . . ?
B1 B2 B7 B3 -38.0(3) . . . . ?
B1 B2 B7 B9 103.3(3) . . . . ?
B1 B2 B9 B6 32.8(3) . . . . ?
B1 B2 B9 B7 -101.0(3) . . . . ?
B1 B2 B9 B8 -7.0(3) . . . . ?
B1 B3 B4 C1 130.9(3) . . . . ?
B1 B3 B4 C2 98.4(3) . . . . ?
B1 B3 B4 B5 36.9(3) . . . . ?
B1 B3 B7 C1 -94.5(3) . . . . ?
B1 B3 B7 B2 38.7(3) . . . . ?
B1 B3 B7 B9 4.3(3) . . . . ?
B1 B4 B5 C2 131.7(3) . . . . ?
B1 B4 B5 B6 38.9(3) . . . . ?
B1 B4 B5 B8 101.7(3) . . . . ?
B1 B5 B6 B2 37.1(3) . . . . ?
B1 B5 B6 B8 137.1(3) . . . . ?
B1 B5 B6 B9 100.1(3) . . . . ?
B1 B5 B8 C2 95.2(3) . . . . ?
B1 B5 B8 B6 -38.9(3) . . . . ?
B1 B5 B8 B9 -4.5(3) . . . . ?
B1 B6 B8 C2 -2.2(4) . . . . ?
B1 B6 B8 B5 38.1(3) . . . . ?
B1 B6 B8 B9 -103.1(3) . . . . ?
B1 B6 B9 B2 -32.7(3) . . . . ?
B1 B6 B9 B7 6.9(3) . . . . ?
B1 B6 B9 B8 100.7(3) . . . . ?
B2 B1 B3 C1 -94.6(3) . . . . ?
B2 B1 B3 B4 -137.2(3) . . . . ?
B2 B1 B3 B7 -37.9(2) . . . . ?
B2 B1 B4 C1 -4.1(3) . . . . ?
B2 B1 B4 C2 -60.1(3) . . . . ?
B2 B1 B4 B3 37.5(2) . . . . ?
B2 B1 B4 B5 -101.4(3) . . . . ?
B2 B1 B5 C2 57.5(3) . . . . ?
B2 B1 B5 B4 99.3(3) . . . . ?
B2 B1 B5 B6 -38.0(3) . . . . ?
B2 B1 B5 B8 0.1(3) . . . . ?
B2 B1 B6 B5 137.9(3) . . . . ?
B2 B1 B6 B8 99.0(3) . . . . ?
B2 B1 B6 B9 32.6(3) . . . . ?
B2 B3 B4 C1 91.9(3) . . . . ?
B2 B3 B4 C2 59.4(3) . . . . ?
B2 B3 B4 B1 -39.0(3) . . . . ?
B2 B3 B4 B5 -2.1(4) . . . . ?
B2 B3 B7 C1 -133.2(3) . . . . ?
B2 B3 B7 B9 -34.4(3) . . . . ?
B2 B6 B8 C2 60.4(4) . . . . ?
B2 B6 B8 B5 100.7(3) . . . . ?
B2 B6 B8 B9 -40.6(3) . . . . ?
B2 B6 B9 B7 39.6(2) . . . . ?
B2 B6 B9 B8 133.5(3) . . . . ?
B2 B7 B9 B6 -41.1(3) . . . . ?
B2 B7 B9 B8 -101.2(3) . . . . ?
B3 C1 C2 N2 -141.5(3) . . . . ?
B3 C1 C2 B4 -37.3(2) . . . . ?
B3 C1 C2 B5 1.5(3) . . . . ?
B3 C1 C2 B8 71.5(3) . . . . ?
B3 C1 B4 C2 140.0(3) . . . . ?
B3 C1 B4 B1 42.2(2) . . . . ?
B3 C1 B4 B5 104.0(3) . . . . ?
B3 C1 B7 B2 -40.2(2) . . . . ?
B3 C1 B7 B9 -101.9(3) . . . . ?
B3 B1 B2 B6 138.2(3) . . . . ?
B3 B1 B2 B7 38.9(3) . . . . ?
B3 B1 B2 B9 105.4(3) . . . . ?
B3 B1 B4 C1 -41.6(2) . . . . ?
B3 B1 B4 C2 -97.6(3) . . . . ?
B3 B1 B4 B5 -138.9(3) . . . . ?
B3 B1 B5 C2 -5.0(4) . . . . ?
B3 B1 B5 B4 36.9(3) . . . . ?
B3 B1 B5 B6 -100.5(3) . . . . ?
B3 B1 B5 B8 -62.4(3) . . . . ?
B3 B1 B6 B2 -37.0(3) . . . . ?
B3 B1 B6 B5 101.0(3) . . . . ?
B3 B1 B6 B8 62.0(4) . . . . ?
B3 B1 B6 B9 -4.4(4) . . . . ?
B3 B2 B6 B1 37.0(3) . . . . ?
B3 B2 B6 B5 -0.1(4) . . . . ?
B3 B2 B6 B8 -64.5(4) . . . . ?
B3 B2 B6 B9 -106.7(3) . . . . ?
B3 B2 B7 C1 41.0(2) . . . . ?
B3 B2 B7 B9 141.3(3) . . . . ?
B3 B2 B9 B6 97.3(3) . . . . ?
B3 B2 B9 B7 -36.6(3) . . . . ?
B3 B2 B9 B8 57.4(4) . . . . ?
B3 B4 B5 C2 94.9(3) . . . . ?
B3 B4 B5 B1 -36.8(3) . . . . ?
B3 B4 B5 B6 2.1(4) . . . . ?
B3 B4 B5 B8 64.9(3) . . . . ?
B3 B7 B9 B2 34.3(3) . . . . ?
B3 B7 B9 B6 -6.8(3) . . . . ?
B3 B7 B9 B8 -66.9(3) . . . . ?
B4 C1 C2 N2 -104.3(3) . . . . ?
B4 C1 C2 B5 38.8(2) . . . . ?
B4 C1 C2 B8 108.8(3) . . . . ?
B4 C1 B3 B1 -42.5(2) . . . . ?
B4 C1 B3 B2 -105.4(3) . . . . ?
B4 C1 B3 B7 -145.1(3) . . . . ?
B4 C1 B7 B2 -6.2(4) . . . . ?
B4 C1 B7 B3 34.1(3) . . . . ?
B4 C1 B7 B9 -67.9(3) . . . . ?
B4 C2 B5 B1 41.9(2) . . . . ?
B4 C2 B5 B6 105.0(3) . . . . ?
B4 C2 B5 B8 144.2(3) . . . . ?
B4 C2 B8 B5 -34.5(3) . . . . ?
B4 C2 B8 B6 5.1(4) . . . . ?
B4 C2 B8 B9 66.9(3) . . . . ?
B4 B1 B2 B3 -38.0(2) . . . . ?
B4 B1 B2 B6 100.2(3) . . . . ?
B4 B1 B2 B7 0.9(4) . . . . ?
B4 B1 B2 B9 67.5(3) . . . . ?
B4 B1 B3 C1 42.5(2) . . . . ?
B4 B1 B3 B2 137.2(3) . . . . ?
B4 B1 B3 B7 99.3(3) . . . . ?
B4 B1 B5 C2 -41.9(2) . . . . ?
B4 B1 B5 B6 -137.3(3) . . . . ?
B4 B1 B5 B8 -99.2(3) . . . . ?
B4 B1 B6 B2 -100.2(3) . . . . ?
B4 B1 B6 B5 37.7(3) . . . . ?
B4 B1 B6 B8 -1.2(4) . . . . ?
B4 B1 B6 B9 -67.6(3) . . . . ?
B4 B3 B7 C1 -31.2(2) . . . . ?
B4 B3 B7 B2 102.0(3) . . . . ?
B4 B3 B7 B9 67.6(3) . . . . ?
B4 B5 B6 B1 -38.3(3) . . . . ?
B4 B5 B6 B2 -1.2(4) . . . . ?
B4 B5 B6 B8 98.8(3) . . . . ?
B4 B5 B6 B9 61.8(4) . . . . ?
B4 B5 B8 C2 31.9(2) . . . . ?
B4 B5 B8 B6 -102.2(3) . . . . ?
B4 B5 B8 B9 -67.8(3) . . . . ?
B5 C2 B4 C1 -138.0(3) . . . . ?
B5 C2 B4 B1 -41.8(3) . . . . ?
B5 C2 B4 B3 -103.6(3) . . . . ?
B5 C2 B8 B6 39.7(3) . . . . ?
B5 C2 B8 B9 101.5(3) . . . . ?
B5 B1 B2 B3 -100.9(3) . . . . ?
B5 B1 B2 B6 37.2(2) . . . . ?
B5 B1 B2 B7 -62.1(3) . . . . ?
B5 B1 B2 B9 4.5(4) . . . . ?
B5 B1 B3 C1 5.8(4) . . . . ?
B5 B1 B3 B2 100.4(3) . . . . ?
B5 B1 B3 B4 -36.8(3) . . . . ?
B5 B1 B3 B7 62.5(3) . . . . ?
B5 B1 B4 C1 97.3(3) . . . . ?
B5 B1 B4 C2 41.3(2) . . . . ?
B5 B1 B4 B3 138.9(3) . . . . ?
B5 B1 B6 B2 -137.9(3) . . . . ?
B5 B1 B6 B8 -38.9(3) . . . . ?
B5 B1 B6 B9 -105.3(3) . . . . ?
B5 B6 B8 C2 -40.3(3) . . . . ?
B5 B6 B8 B9 -141.2(3) . . . . ?
B5 B6 B9 B2 -96.9(3) . . . . ?
B5 B6 B9 B7 -57.3(4) . . . . ?
B5 B6 B9 B8 36.6(3) . . . . ?
B5 B8 B9 B2 7.0(3) . . . . ?
B5 B8 B9 B6 -34.4(3) . . . . ?
B5 B8 B9 B7 67.0(3) . . . . ?
B6 B1 B2 B3 -138.2(3) . . . . ?
B6 B1 B2 B7 -99.3(3) . . . . ?
B6 B1 B2 B9 -32.8(3) . . . . ?
B6 B1 B3 C1 -56.9(3) . . . . ?
B6 B1 B3 B2 37.8(3) . . . . ?
B6 B1 B3 B4 -99.4(3) . . . . ?
B6 B1 B3 B7 -0.1(3) . . . . ?
B6 B1 B4 C1 59.9(3) . . . . ?
B6 B1 B4 C2 3.9(3) . . . . ?
B6 B1 B4 B3 101.5(3) . . . . ?
B6 B1 B4 B5 -37.4(3) . . . . ?
B6 B1 B5 C2 95.5(3) . . . . ?
B6 B1 B5 B4 137.3(3) . . . . ?
B6 B1 B5 B8 38.1(3) . . . . ?
B6 B2 B3 C1 63.2(3) . . . . ?
B6 B2 B3 B1 -37.0(3) . . . . ?
B6 B2 B3 B4 1.4(4) . . . . ?
B6 B2 B3 B7 100.4(3) . . . . ?
B6 B2 B7 C1 -59.9(3) . . . . ?
B6 B2 B7 B3 -100.9(3) . . . . ?
B6 B2 B7 B9 40.5(3) . . . . ?
B6 B2 B9 B7 -133.9(3) . . . . ?
B6 B2 B9 B8 -39.9(2) . . . . ?
B6 B5 B8 C2 134.1(3) . . . . ?
B6 B5 B8 B9 34.5(2) . . . . ?
B6 B8 B9 B2 41.4(3) . . . . ?
B6 B8 B9 B7 101.4(3) . . . . ?
B7 C1 C2 N2 147.0(3) . . . . ?
B7 C1 C2 B4 -108.7(3) . . . . ?
B7 C1 C2 B5 -70.0(3) . . . . ?
B7 C1 C2 B8 0.1(4) . . . . ?
B7 C1 B3 B1 102.6(3) . . . . ?
B7 C1 B3 B2 39.7(3) . . . . ?
B7 C1 B3 B4 145.1(3) . . . . ?
B7 C1 B4 C2 104.6(3) . . . . ?
B7 C1 B4 B1 6.7(3) . . . . ?
B7 C1 B4 B3 -35.5(3) . . . . ?
B7 C1 B4 B5 68.5(3) . . . . ?
B7 B2 B3 C1 -37.1(2) . . . . ?
B7 B2 B3 B1 -137.4(3) . . . . ?
B7 B2 B3 B4 -99.0(3) . . . . ?
B7 B2 B6 B1 101.8(3) . . . . ?
B7 B2 B6 B5 64.7(4) . . . . ?
B7 B2 B6 B8 0.2(4) . . . . ?
B7 B2 B6 B9 -41.9(3) . . . . ?
B7 B2 B9 B6 133.9(3) . . . . ?
B7 B2 B9 B8 94.0(3) . . . . ?
B7 B3 B4 C1 29.1(2) . . . . ?
B7 B3 B4 C2 -3.3(3) . . . . ?
B7 B3 B4 B1 -101.7(3) . . . . ?
B7 B3 B4 B5 -64.8(3) . . . . ?
B8 C2 B4 C1 -102.1(3) . . . . ?
B8 C2 B4 B1 -5.8(4) . . . . ?
B8 C2 B4 B3 -67.7(3) . . . . ?
B8 C2 B4 B5 35.9(3) . . . . ?
B8 C2 B5 B1 -102.3(3) . . . . ?
B8 C2 B5 B4 -144.2(3) . . . . ?
B8 C2 B5 B6 -39.2(2) . . . . ?
B8 B5 B6 B1 -137.1(3) . . . . ?
B8 B5 B6 B2 -100.0(3) . . . . ?
B8 B5 B6 B9 -37.0(3) . . . . ?
B8 B6 B9 B2 -133.5(3) . . . . ?
B8 B6 B9 B7 -93.9(3) . . . . ?
B9 B2 B3 C1 -0.2(4) . . . . ?
B9 B2 B3 B1 -100.5(3) . . . . ?
B9 B2 B3 B4 -62.0(4) . . . . ?
B9 B2 B3 B7 37.0(3) . . . . ?
B9 B2 B6 B1 143.8(3) . . . . ?
B9 B2 B6 B5 106.6(3) . . . . ?
B9 B2 B6 B8 42.2(3) . . . . ?
B9 B2 B7 C1 -100.4(3) . . . . ?
B9 B2 B7 B3 -141.3(3) . . . . ?
B9 B6 B8 C2 100.9(3) . . . . ?
B9 B6 B8 B5 141.2(3) . . . . ?
O5 C17 C18 C19 8.8(6) . . . . ?
O5 C17 C18 C19A -32.6(6) . . . . ?
C17 O5 C20 C19 -35.2(5) . . . . ?
C17 O5 C20 C19A 3.4(6) . . . . ?
C17 C18 C19 C20 -28.7(6) . . . . ?
C17 C18 C19A C20 33.9(8) . . . . ?
C18 C19 C20 O5 39.1(6) . . . . ?
C18 C19A C20 O5 -23.9(8) . . . . ?
C20 O5 C17 C18 17.9(4) . . . . ?
O6 C21 C22 C23 -26.9(7) . . . . ?
O6 C21 C22 C23A 20.6(13) . . . . ?
O6 C24 C23A C22 38.8(18) . . . . ?
C21 O6 C24 C23 20.5(7) . . . . ?
C21 O6 C24 C23A -27.7(12) . . . . ?
C21 C22 C23 C24 38.0(7) . . . . ?
C21 C22 C23A C24 -36.1(19) . . . . ?
C22 C23 C24 O6 -36.0(7) . . . . ?
C24 O6 C21 C22 4.4(6) . . . . ?

loop_
_platon_squeeze_void_nr
_platon_squeeze_void_average_x
_platon_squeeze_void_average_y
_platon_squeeze_void_average_z
_platon_squeeze_void_volume
_platon_squeeze_void_count_electrons
_platon_squeeze_void_content
1 0.000 0.355 0.250 317 81 ' '
2 0.000 0.645 0.750 315 81 ' '
3 0.500 0.145 0.750 315 81 ' '
4 0.500 0.855 0.250 317 81 ' '
